data_8100880
loop_
_publ_author_name
'Kempe, Rhett'
'Spannenberg, Anke'
'Heller, Detlef'

_publ_section_title
;
Crystal structure of 1,4-bis(dicyclohexylphosphino)-butane rhodium
(I)-norborna-2,5-diene tetrafluoroborate, C~35~H~60~BF~4~P~2~Rh, and 
of 1,4-bis(dicyclohexylphosphino)-butane rhodium(I)-(Z,Z)-cycloocta-
1,5-diene tetrafluoroborate, C~36~H~64~BF~4~P~2~Rh
;
_journal_issue 1
_journal_name_full 'Zeitschrift f\"ur Kristallographie - New Crystal Structures'
_journal_page_first 161
_journal_page_last 164
_journal_volume 216
_journal_year 2001
_chemical_formula_sum 'C36 H64 B F4 P2 Rh'
_chemical_formula_weight 748.53
_space_group_IT_number 14
_symmetry_cell_setting monoclinic
_symmetry_space_group_name_Hall '-P 2ybc'
_symmetry_space_group_name_H-M 'P 1 21/c 1'
_cell_angle_alpha 90.00
_cell_angle_beta 115.86(3)
_cell_angle_gamma 90.00
_cell_formula_units_Z 4
_cell_length_a 19.737(4)
_cell_length_b 10.058(2)
_cell_length_c 20.706(4)
_cell_measurement_temperature 200(2)
_cell_volume 3698.8(13)
_diffrn_ambient_temperature 200(2)
_exptl_crystal_density_diffrn 1.344
_refine_ls_R_factor_obs 0.0440
_refine_ls_wR_factor_obs 0.1124
_cod_depositor_comments
;
The following automatic conversions were performed:
'_symmetry_cell_setting' value 'Monoclinic' changed to 'monoclinic'
according to '/home/saulius/struct/CIF-dictionaries/cif_core.dic'
dictionary named 'cif_core.dic' version 2.4.1 from 2010-06-29.

Automatic conversion script
Id: cif_fix_enum 1527 2010-12-29 10:47:43Z saulius 
;
_cod_original_sg_symbol_H-M 'P 21/c'
_cod_database_code 8100880

loop_
_symmetry_equiv_pos_as_xyz
'x, y, z'
'-x, y+1/2, -z+1/2'
'-x, -y, -z'
'x, -y-1/2, z-1/2'

loop_
_atom_site_aniso_label
_atom_site_aniso_U_11
_atom_site_aniso_U_22
_atom_site_aniso_U_33
_atom_site_aniso_U_23
_atom_site_aniso_U_13
_atom_site_aniso_U_12
C1 0.031(3) 0.026(3) 0.022(2) 0.008(2) 0.013(2) 0.003(2)
C2 0.041(3) 0.051(3) 0.024(3) 0.015(2) 0.011(2) 0.014(3)
C3 0.042(3) 0.054(4) 0.040(3) 0.020(3) 0.018(3) 0.028(3)
C4 0.036(3) 0.024(2) 0.035(3) 0.008(2) 0.021(2) 0.014(2)
C5 0.044(3) 0.015(2) 0.035(3) 0.002(2) 0.026(2) 0.005(2)
C6 0.061(4) 0.024(3) 0.049(3) -0.007(2) 0.034(3) -0.011(3)
C7 0.037(3) 0.025(3) 0.050(3) 0.001(2) 0.027(3) -0.005(2)
C8 0.032(3) 0.018(2) 0.034(3) 0.010(2) 0.022(2) 0.004(2)
C9 0.024(2) 0.026(2) 0.029(3) 0.002(2) 0.016(2) -0.002(2)
C10 0.025(2) 0.035(3) 0.029(3) -0.008(2) 0.014(2) 0.000(2)
C11 0.034(3) 0.041(3) 0.043(3) 0.007(2) 0.026(3) 0.007(2)
C12 0.024(3) 0.045(3) 0.063(4) 0.007(3) 0.023(3) 0.005(2)
C13 0.025(3) 0.043(3) 0.061(4) -0.004(3) 0.020(3) -0.009(2)
C14 0.024(2) 0.031(3) 0.039(3) -0.006(2) 0.013(2) -0.003(2)
C15 0.023(2) 0.034(3) 0.018(2) -0.001(2) 0.010(2) 0.000(2)
C16 0.034(3) 0.048(3) 0.021(3) 0.006(2) 0.015(2) 0.000(2)
C17 0.045(3) 0.067(4) 0.022(3) -0.004(3) 0.013(2) -0.001(3)
C18 0.045(3) 0.091(5) 0.026(3) -0.016(3) 0.008(3) -0.011(3)
C19 0.036(3) 0.070(4) 0.040(3) -0.014(3) 0.015(3) -0.021(3)
C20 0.027(3) 0.048(3) 0.026(3) 0.001(2) 0.014(2) -0.006(2)
C21 0.030(3) 0.026(3) 0.035(3) 0.009(2) 0.018(2) 0.001(2)
C22 0.033(3) 0.029(3) 0.029(3) 0.010(2) 0.011(2) 0.008(2)
C23 0.023(2) 0.031(3) 0.029(3) 0.005(2) 0.008(2) 0.008(2)
C24 0.027(2) 0.023(2) 0.027(2) 0.002(2) 0.010(2) 0.004(2)
C25 0.022(2) 0.022(2) 0.020(2) 0.000(2) 0.010(2) 0.002(2)
C26 0.022(2) 0.030(3) 0.028(3) -0.006(2) 0.009(2) -0.002(2)
C27 0.020(2) 0.043(3) 0.039(3) -0.006(2) 0.008(2) 0.000(2)
C28 0.025(3) 0.044(3) 0.033(3) -0.011(2) 0.003(2) -0.011(2)
C29 0.035(3) 0.033(3) 0.030(3) -0.012(2) 0.012(2) -0.007(2)
C30 0.027(3) 0.028(3) 0.034(3) -0.010(2) 0.015(2) -0.003(2)
C31 0.023(2) 0.029(2) 0.026(2) -0.002(2) 0.014(2) 0.000(2)
C32 0.021(2) 0.031(3) 0.032(3) -0.003(2) 0.009(2) -0.002(2)
C33 0.025(3) 0.056(4) 0.054(4) -0.012(3) 0.020(3) -0.010(3)
C34 0.030(3) 0.078(5) 0.064(4) -0.017(3) 0.027(3) -0.011(3)
C35 0.041(3) 0.072(4) 0.052(4) -0.018(3) 0.034(3) -0.006(3)
C36 0.026(3) 0.046(3) 0.035(3) -0.014(2) 0.017(2) -0.002(2)
B1 0.117(8) 0.056(5) 0.087(7) 0.001(5) 0.059(6) -0.017(6)
F1 0.266(7) 0.103(4) 0.108(4) -0.079(3) 0.137(5) -0.106(4)
F2 0.165(5) 0.109(4) 0.052(2) -0.025(2) 0.063(3) -0.026(3)
P1 0.0178(6) 0.0184(6) 0.0208(6) -0.0011(4) 0.0088(5) 0.0009(4)
P2 0.0188(6) 0.0215(6) 0.0192(6) 0.0024(5) 0.0099(5) -0.0004(5)
Rh1 0.0184(2) 0.0157(2) 0.0178(2) 0.00156(14) 0.00931(14) 0.00098(14)

loop_
_atom_site_label
_atom_site_type_symbol
_atom_site_fract_x
_atom_site_fract_y
_atom_site_fract_z
_atom_site_U_iso_or_equiv
_atom_site_thermal_displace_type
_atom_site_occupancy
_atom_site_calc_flag
_atom_site_refinement_flags
_atom_site_disorder_group
C1 C 0.7273(3) 0.1607(5) 0.6263(2) 0.0259(10) Uani 1 d . .
H1 H 0.7327(3) 0.0742(5) 0.6108(2) 0.031 Uiso 1 calc R .
C2 C 0.6515(3) 0.2242(6) 0.5890(3) 0.0399(13) Uani 1 d . .
H2A H 0.6142(3) 0.1551(6) 0.5618(3) 0.048 Uiso 1 calc R .
H2B H 0.6529(3) 0.2900(6) 0.5540(3) 0.048 Uiso 1 calc R .
C3 C 0.6259(3) 0.2930(6) 0.6394(3) 0.0454(14) Uani 1 d . .
H3A H 0.5701(3) 0.2934(6) 0.6171(3) 0.054 Uiso 1 calc R .
H3B H 0.6429(3) 0.3867(6) 0.6451(3) 0.054 Uiso 1 calc R .
C4 C 0.6542(3) 0.2304(5) 0.7128(2) 0.0296(11) Uani 1 d . .
H4 H 0.6262(3) 0.1589(5) 0.7189(2) 0.036 Uiso 1 calc R .
C5 C 0.7187(3) 0.2709(4) 0.7719(3) 0.0285(11) Uani 1 d . .
H5 H 0.7279(3) 0.2322(4) 0.8168(3) 0.034 Uiso 1 calc R .
C6 C 0.7753(3) 0.3700(5) 0.7714(3) 0.0410(13) Uani 1 d . .
H6A H 0.8223(3) 0.3595(5) 0.8162(3) 0.049 Uiso 1 calc R .
H6B H 0.7558(3) 0.4606(5) 0.7716(3) 0.049 Uiso 1 calc R .
C7 C 0.7938(3) 0.3576(5) 0.7080(3) 0.0350(12) Uani 1 d . .
H7A H 0.7582(3) 0.4134(5) 0.6683(3) 0.042 Uiso 1 calc R .
H7B H 0.8451(3) 0.3928(5) 0.7219(3) 0.042 Uiso 1 calc R .
C8 C 0.7899(3) 0.2153(4) 0.6809(2) 0.0254(10) Uani 1 d . .
H8 H 0.8335(3) 0.1612(4) 0.7031(2) 0.031 Uiso 1 calc R .
C9 C 0.6401(2) -0.0189(5) 0.8369(2) 0.0245(10) Uani 1 d . .
H9 H 0.6444(2) -0.0816(5) 0.8760(2) 0.029 Uiso 1 calc R .
C10 C 0.6168(3) 0.1154(5) 0.8563(3) 0.0290(11) Uani 1 d . .
H10A H 0.6556(3) 0.1451(5) 0.9036(3) 0.035 Uiso 1 calc R .
H10B H 0.6134(3) 0.1827(5) 0.8201(3) 0.035 Uiso 1 calc R .
C11 C 0.5410(3) 0.1049(5) 0.8591(3) 0.0360(12) Uani 1 d . .
H11A H 0.5462(3) 0.0463(5) 0.8994(3) 0.043 Uiso 1 calc R .
H11B H 0.5257(3) 0.1940(5) 0.8681(3) 0.043 Uiso 1 calc R .
C12 C 0.4806(3) 0.0500(5) 0.7900(3) 0.0426(14) Uani 1 d . .
H12A H 0.4716(3) 0.1131(5) 0.7504(3) 0.051 Uiso 1 calc R .
H12B H 0.4330(3) 0.0405(5) 0.7948(3) 0.051 Uiso 1 calc R .
C13 C 0.5033(3) -0.0853(5) 0.7718(3) 0.0427(14) Uani 1 d . .
H13A H 0.5073(3) -0.1509(5) 0.8089(3) 0.051 Uiso 1 calc R .
H13B H 0.4640(3) -0.1165(5) 0.7251(3) 0.051 Uiso 1 calc R .
C14 C 0.5784(3) -0.0762(5) 0.7677(3) 0.0314(11) Uani 1 d . .
H14A H 0.5726(3) -0.0191(5) 0.7267(3) 0.038 Uiso 1 calc R .
H14B H 0.5935(3) -0.1660(5) 0.7593(3) 0.038 Uiso 1 calc R .
C15 C 0.7972(2) 0.0634(5) 0.9190(2) 0.0249(10) Uani 1 d . .
H15 H 0.7743(2) 0.1531(5) 0.9163(2) 0.030 Uiso 1 calc R .
C16 C 0.8015(3) -0.0006(5) 0.9884(2) 0.0331(12) Uani 1 d . .
H16A H 0.7499(3) -0.0139(5) 0.9839(2) 0.040 Uiso 1 calc R .
H16B H 0.8259(3) -0.0889(5) 0.9952(2) 0.040 Uiso 1 calc R .
C17 C 0.8456(3) 0.0859(6) 1.0533(3) 0.0449(14) Uani 1 d . .
H17A H 0.8498(3) 0.0400(6) 1.0972(3) 0.054 Uiso 1 calc R .
H17B H 0.8183(3) 0.1704(6) 1.0488(3) 0.054 Uiso 1 calc R .
C18 C 0.9239(3) 0.1155(7) 1.0602(3) 0.057(2) Uani 1 d . .
H18A H 0.9534(3) 0.0320(7) 1.0709(3) 0.068 Uiso 1 calc R .
H18B H 0.9497(3) 0.1774(7) 1.1008(3) 0.068 Uiso 1 calc R .
C19 C 0.9214(3) 0.1774(6) 0.9913(3) 0.049(2) Uani 1 d . .
H19A H 0.8978(3) 0.2664(6) 0.9839(3) 0.059 Uiso 1 calc R .
H19B H 0.9733(3) 0.1886(6) 0.9965(3) 0.059 Uiso 1 calc R .
C20 C 0.8767(3) 0.0898(5) 0.9261(3) 0.0331(12) Uani 1 d . .
H20A H 0.8733(3) 0.1343(5) 0.8822(3) 0.040 Uiso 1 calc R .
H20B H 0.9033(3) 0.0042(5) 0.9312(3) 0.040 Uiso 1 calc R .
C21 C 0.7530(3) -0.2013(5) 0.8545(3) 0.0288(11) Uani 1 d . .
H21A H 0.7356(3) -0.2241(5) 0.8913(3) 0.035 Uiso 1 calc R .
H21B H 0.7205(3) -0.2507(5) 0.8105(3) 0.035 Uiso 1 calc R .
C22 C 0.8324(3) -0.2563(5) 0.8804(2) 0.0314(11) Uani 1 d . .
H22A H 0.8304(3) -0.3540(5) 0.8852(2) 0.038 Uiso 1 calc R .
H22B H 0.8638(3) -0.2200(5) 0.9288(2) 0.038 Uiso 1 calc R .
C23 C 0.8711(2) -0.2265(5) 0.8325(2) 0.0285(11) Uani 1 d . .
H23A H 0.9185(2) -0.2779(5) 0.8498(2) 0.034 Uiso 1 calc R .
H23B H 0.8842(2) -0.1308(5) 0.8365(2) 0.034 Uiso 1 calc R .
C24 C 0.8221(3) -0.2605(4) 0.7534(2) 0.0264(10) Uani 1 d . .
H24A H 0.7795(3) -0.3166(4) 0.7503(2) 0.032 Uiso 1 calc R .
H24B H 0.8525(3) -0.3139(4) 0.7355(2) 0.032 Uiso 1 calc R .
C25 C 0.7031(2) -0.1824(4) 0.6136(2) 0.0210(10) Uani 1 d . .
H25 H 0.7018(2) -0.1333(4) 0.5711(2) 0.025 Uiso 1 calc R .
C26 C 0.6285(2) -0.1529(5) 0.6173(2) 0.0272(11) Uani 1 d . .
H26A H 0.6268(2) -0.2025(5) 0.6579(2) 0.033 Uiso 1 calc R .
H26B H 0.6255(2) -0.0568(5) 0.6260(2) 0.033 Uiso 1 calc R .
C27 C 0.5613(3) -0.1931(5) 0.5474(3) 0.0361(12) Uani 1 d . .
H27A H 0.5140(3) -0.1763(5) 0.5516(3) 0.043 Uiso 1 calc R .
H27B H 0.5606(3) -0.1383(5) 0.5074(3) 0.043 Uiso 1 calc R .
C28 C 0.5657(3) -0.3392(5) 0.5311(3) 0.0371(13) Uani 1 d . .
H28A H 0.5234(3) -0.3617(5) 0.4843(3) 0.045 Uiso 1 calc R .
H28B H 0.5609(3) -0.3943(5) 0.5685(3) 0.045 Uiso 1 calc R .
C29 C 0.6396(3) -0.3704(5) 0.5285(3) 0.0329(12) Uani 1 d . .
H29A H 0.6423(3) -0.3215(5) 0.4882(3) 0.039 Uiso 1 calc R .
H29B H 0.6421(3) -0.4667(5) 0.5199(3) 0.039 Uiso 1 calc R .
C30 C 0.7065(3) -0.3312(5) 0.5988(3) 0.0293(11) Uani 1 d . .
H30A H 0.7541(3) -0.3511(5) 0.5957(3) 0.035 Uiso 1 calc R .
H30B H 0.7056(3) -0.3838(5) 0.6388(3) 0.035 Uiso 1 calc R .
C31 C 0.8595(2) -0.0815(5) 0.6654(2) 0.0248(10) Uani 1 d . .
H31 H 0.8437(2) 0.0008(5) 0.6354(2) 0.030 Uiso 1 calc R .
C32 C 0.9342(2) -0.0465(5) 0.7303(3) 0.0287(11) Uani 1 d . .
H32A H 0.9252(2) 0.0231(5) 0.7595(3) 0.034 Uiso 1 calc R .
H32B H 0.9542(2) -0.1262(5) 0.7609(3) 0.034 Uiso 1 calc R .
C33 C 0.9918(3) 0.0032(6) 0.7054(3) 0.0443(14) Uani 1 d . .
H33A H 1.0401(3) 0.0212(6) 0.7478(3) 0.053 Uiso 1 calc R .
H33B H 0.9739(3) 0.0877(6) 0.6789(3) 0.053 Uiso 1 calc R .
C34 C 1.0049(3) -0.0985(7) 0.6570(3) 0.055(2) Uani 1 d . .
H34A H 1.0392(3) -0.0601(7) 0.6386(3) 0.066 Uiso 1 calc R .
H34B H 1.0293(3) -0.1786(7) 0.6854(3) 0.066 Uiso 1 calc R .
C35 C 0.9315(3) -0.1380(7) 0.5942(3) 0.050(2) Uani 1 d . .
H35A H 0.9415(3) -0.2094(7) 0.5666(3) 0.060 Uiso 1 calc R .
H35B H 0.9110(3) -0.0606(7) 0.5620(3) 0.060 Uiso 1 calc R .
C36 C 0.8731(3) -0.1865(5) 0.6188(3) 0.0344(12) Uani 1 d . .
H36A H 0.8909(3) -0.2698(5) 0.6465(3) 0.041 Uiso 1 calc R .
H36B H 0.8252(3) -0.2058(5) 0.5763(3) 0.041 Uiso 1 calc R .
B1 B 0.7013(4) -0.5178(5) 0.9333(2) 0.081(3) Uani 1 d D .
F1 F 0.7288(4) -0.4072(5) 0.9703(3) 0.139(3) Uani 1 d D .
F2 F 0.6883(3) -0.5103(5) 0.8649(2) 0.103(2) Uani 1 d D .
F3 F 0.6460(4) -0.5736(7) 0.9438(4) 0.166(3) Uiso 1 d D .
F4 F 0.7520(5) -0.6123(10) 0.9644(6) 0.234(4) Uiso 1 d D .
P1 P 0.78405(6) -0.11497(11) 0.69438(6) 0.0189(3) Uani 1 d . .
P2 P 0.73429(6) -0.02280(11) 0.83452(6) 0.0192(3) Uani 1 d . .
Rh1 Rh 0.74158(2) 0.07564(3) 0.73207(2) 0.01683(12) Uani 1 d . .

loop_
_geom_bond_atom_site_label_1
_geom_bond_atom_site_label_2
_geom_bond_distance
_geom_bond_site_symmetry_2
_geom_bond_publ_flag
C1 C8 1.373(6) . ?
C1 C2 1.495(6) . ?
C1 Rh1 2.251(4) . ?
C2 C3 1.511(7) . ?
C3 C4 1.509(7) . ?
C4 C5 1.387(7) . ?
C4 Rh1 2.226(4) . ?
C5 C6 1.499(7) . ?
C5 Rh1 2.250(4) . ?
C6 C7 1.514(7) . ?
C7 C8 1.527(7) . ?
C8 Rh1 2.212(4) . ?
C9 C14 1.531(6) . ?
C9 C10 1.536(6) . ?
C9 P2 1.881(4) . ?
C10 C11 1.526(6) . ?
C11 C12 1.511(8) . ?
C12 C13 1.531(8) . ?
C13 C14 1.523(7) . ?
C15 C20 1.533(6) . ?
C15 C16 1.544(6) . ?
C15 P2 1.859(4) . ?
C16 C17 1.516(7) . ?
C17 C18 1.517(8) . ?
C18 C19 1.537(8) . ?
C19 C20 1.529(7) . ?
C21 C22 1.522(6) . ?
C21 P2 1.843(5) . ?
C22 C23 1.521(6) . ?
C23 C24 1.534(6) . ?
C24 P1 1.845(4) . ?
C25 C30 1.535(6) . ?
C25 C26 1.535(6) . ?
C25 P1 1.865(4) . ?
C26 C27 1.531(6) . ?
C27 C28 1.519(7) . ?
C28 C29 1.514(7) . ?
C29 C30 1.530(6) . ?
C31 C32 1.541(6) . ?
C31 C36 1.532(6) . ?
C31 P1 1.863(4) . ?
C32 C33 1.522(7) . ?
C33 C34 1.532(8) . ?
C34 C35 1.517(8) . ?
C35 C36 1.528(7) . ?
B1 F1 1.326(3) . ?
B1 F2 1.326(3) . ?
B1 F4 1.327(3) . ?
B1 F3 1.327(3) . ?
P1 Rh1 2.3575(12) . ?
P2 Rh1 2.4016(12) . ?
